data_4309890
loop_
_publ_author_name
'Nathan A. Eckert'
'Adriana Dinescu'
'Thomas R. Cundari'
'Patrick L. Holland'

_publ_section_title
;
A T-Shaped Three-Coordinate Nickel(I) Carbonyl Complex and the Geometric
Preferences of Three-Coordinate d9 Complexes
;
_journal_name_full 'Inorganic Chemistry'
_journal_page_first 7702
_journal_page_last 7704
_journal_paper_doi 10.1021/ic0510213
_journal_volume 44
_journal_year 2005
_chemical_formula_sum 'C30 H41 N2 Ni O'
_chemical_formula_weight 504.36
_chemical_name_systematic
;
 ?
;
_space_group_IT_number 14
_symmetry_cell_setting monoclinic
_symmetry_space_group_name_Hall '-P 2ybc'
_symmetry_space_group_name_H-M 'P 1 21/c 1'
_atom_sites_solution_hydrogens geom
_atom_sites_solution_primary direct
_atom_sites_solution_secondary difmap
_audit_creation_method SHELXL-97
_cell_angle_alpha 90.00
_cell_angle_beta 92.647(2)
_cell_angle_gamma 90.00
_cell_formula_units_Z 4
_cell_length_a 15.7628(18)
_cell_length_b 10.3155(12)
_cell_length_c 17.774(2)
_cell_measurement_reflns_used 4548
_cell_measurement_temperature 193(2)
_cell_measurement_theta_max 28
_cell_measurement_theta_min 2
_cell_volume 2887.0(6)
_computing_cell_refinement 'Bruker SMART'
_computing_data_collection 'Bruker SMART'
_computing_data_reduction 'Bruker SHELXTL'
_computing_structure_refinement 'SHELXL-97 (Sheldrick, 1997)'
_computing_structure_solution 'SHELXS-97 (Sheldrick, 1990)'
_diffrn_ambient_temperature 193(2)
_diffrn_measured_fraction_theta_full 0.917
_diffrn_measured_fraction_theta_max 0.917
_diffrn_measurement_device_type 'CCD area detector'
_diffrn_measurement_method 'phi and omega scans'
_diffrn_radiation_monochromator graphite
_diffrn_radiation_source 'fine-focus sealed tube'
_diffrn_radiation_type MoK\a
_diffrn_radiation_wavelength 0.71073
_diffrn_reflns_av_R_equivalents 0.0442
_diffrn_reflns_av_sigmaI/netI 0.0509
_diffrn_reflns_limit_h_max 19
_diffrn_reflns_limit_h_min -20
_diffrn_reflns_limit_k_max 10
_diffrn_reflns_limit_k_min -13
_diffrn_reflns_limit_l_max 20
_diffrn_reflns_limit_l_min -23
_diffrn_reflns_number 16511
_diffrn_reflns_theta_full 28.26
_diffrn_reflns_theta_max 28.26
_diffrn_reflns_theta_min 2.28
_exptl_absorpt_coefficient_mu 0.694
_exptl_absorpt_correction_T_max 0.928
_exptl_absorpt_correction_T_min 0.399
_exptl_absorpt_correction_type empirical
_exptl_absorpt_process_details SADABS
_exptl_crystal_colour Orange
_exptl_crystal_density_diffrn 1.160
_exptl_crystal_density_method 'not measured'
_exptl_crystal_description Plate
_exptl_crystal_F_000 1084
_exptl_crystal_size_max 0.20
_exptl_crystal_size_mid 0.16
_exptl_crystal_size_min 0.04
_refine_diff_density_max 0.315
_refine_diff_density_min -0.493
_refine_diff_density_rms 0.053
_refine_ls_extinction_method none
_refine_ls_goodness_of_fit_ref 1.055
_refine_ls_hydrogen_treatment mixed
_refine_ls_matrix_type full
_refine_ls_number_parameters 316
_refine_ls_number_reflns 6562
_refine_ls_number_restraints 0
_refine_ls_restrained_S_all 1.055
_refine_ls_R_factor_all 0.0730
_refine_ls_R_factor_gt 0.0465
_refine_ls_shift/su_max 0.001
_refine_ls_shift/su_mean 0.000
_refine_ls_structure_factor_coef Fsqd
_refine_ls_weighting_details 'calc w=1/[\s^2^(Fo^2^)+(0.0501P)^2^+0.4201P] where P=(Fo^2^+2Fc^2^)/3'
_refine_ls_weighting_scheme calc
_refine_ls_wR_factor_gt 0.1041
_refine_ls_wR_factor_ref 0.1139
_reflns_number_gt 4654
_reflns_number_total 6562
_reflns_threshold_expression >2sigma(I)
_cod_data_source_file ic0510213si20050622_073837.cif
_cod_data_source_block sad
_cod_depositor_comments
;
The following automatic conversions were performed:
'_symmetry_cell_setting' value 'Monoclinic' changed to 'monoclinic'
according to '/home/saulius/struct/CIF-dictionaries/cif_core.dic'
dictionary named 'cif_core.dic' version 2.4.1 from 2010-06-29.

Automatic conversion script
Id: cif_fix_enum 1527 2010-12-29 10:47:43Z saulius 
;
_cod_database_code 4309890

loop_
_symmetry_equiv_pos_as_xyz
'x, y, z'
'-x, y+1/2, -z+1/2'
'-x, -y, -z'
'x, -y-1/2, z-1/2'

loop_
_atom_site_label
_atom_site_type_symbol
_atom_site_fract_x
_atom_site_fract_y
_atom_site_fract_z
_atom_site_U_iso_or_equiv
_atom_site_adp_type
_atom_site_occupancy
_atom_site_symmetry_multiplicity
_atom_site_calc_flag
_atom_site_refinement_flags
_atom_site_disorder_assembly
_atom_site_disorder_group
Ni1 Ni 0.255789(17) 0.04169(3) 0.218737(16) 0.03541(11) Uani 1 1 d . . .
N11 N 0.16431(11) 0.01245(18) 0.14591(10) 0.0328(4) Uani 1 1 d . . .
N21 N 0.29344(11) -0.12994(19) 0.22395(10) 0.0348(4) Uani 1 1 d . . .
C11 C 0.07170(14) -0.1157(3) 0.05939(14) 0.0442(6) Uani 1 1 d . . .
H11A H 0.0194 -0.0859 0.0817 0.066 Uiso 1 1 calc R . .
H11B H 0.0651 -0.2064 0.0439 0.066 Uiso 1 1 calc R . .
H11C H 0.0829 -0.0623 0.0153 0.066 Uiso 1 1 calc R . .
C21 C 0.14509(13) -0.1039(2) 0.11674(12) 0.0331(5) Uani 1 1 d . . .
C31 C 0.18973(13) -0.2175(2) 0.13623(12) 0.0358(5) Uani 1 1 d . . .
H31A H 0.1695 -0.2950 0.1127 0.043 Uiso 1 1 calc R . .
C41 C 0.26057(13) -0.2304(2) 0.18623(13) 0.0346(5) Uani 1 1 d . . .
C51 C 0.29880(16) -0.3640(2) 0.19723(16) 0.0497(6) Uani 1 1 d . . .
H51A H 0.3475 -0.3591 0.2334 0.075 Uiso 0.50 1 calc PR . .
H51B H 0.3176 -0.3966 0.1489 0.075 Uiso 0.50 1 calc PR . .
H51C H 0.2561 -0.4229 0.2164 0.075 Uiso 0.50 1 calc PR . .
H51D H 0.2666 -0.4266 0.1658 0.075 Uiso 0.50 1 calc PR . .
H51E H 0.2965 -0.3892 0.2503 0.075 Uiso 0.50 1 calc PR . .
H51F H 0.3580 -0.3628 0.1828 0.075 Uiso 0.50 1 calc PR . .
C12 C 0.11694(13) 0.1255(2) 0.12046(12) 0.0346(5) Uani 1 1 d . . .
C22 C 0.04621(14) 0.1660(2) 0.15984(13) 0.0376(5) Uani 1 1 d . . .
C32 C 0.00617(16) 0.2811(3) 0.13766(15) 0.0488(6) Uani 1 1 d . . .
H32A H -0.0415 0.3103 0.1637 0.059 Uiso 1 1 calc R . .
C42 C 0.03464(18) 0.3541(3) 0.07822(15) 0.0529(7) Uani 1 1 d . . .
H42A H 0.0068 0.4327 0.0640 0.063 Uiso 1 1 calc R . .
C52 C 0.10344(16) 0.3122(2) 0.03994(14) 0.0470(6) Uani 1 1 d . . .
H52A H 0.1224 0.3625 -0.0008 0.056 Uiso 1 1 calc R . .
C62 C 0.14596(14) 0.1977(2) 0.05950(13) 0.0393(5) Uani 1 1 d . . .
C72 C 0.01504(14) 0.0895(3) 0.22656(14) 0.0436(6) Uani 1 1 d . . .
H72A H 0.0451 0.0041 0.2279 0.052 Uiso 1 1 calc R . .
C82 C -0.08038(17) 0.0627(3) 0.22045(18) 0.0641(8) Uani 1 1 d . . .
H82A H -0.0948 0.0192 0.1725 0.096 Uiso 1 1 calc R . .
H82B H -0.1115 0.1448 0.2226 0.096 Uiso 1 1 calc R . .
H82C H -0.0960 0.0069 0.2623 0.096 Uiso 1 1 calc R . .
C92 C 0.03779(18) 0.1600(3) 0.30043(15) 0.0638(8) Uani 1 1 d . . .
H92A H 0.0996 0.1688 0.3066 0.096 Uiso 1 1 calc R . .
H92B H 0.0167 0.1102 0.3426 0.096 Uiso 1 1 calc R . .
H92C H 0.0116 0.2462 0.2994 0.096 Uiso 1 1 calc R . .
C102 C 0.22232(15) 0.1549(3) 0.01693(13) 0.0486(6) Uani 1 1 d . . .
H10A H 0.2339 0.0621 0.0298 0.058 Uiso 1 1 calc R . .
C112 C 0.20705(19) 0.1644(3) -0.06866(15) 0.0639(8) Uani 1 1 d . . .
H11D H 0.1541 0.1197 -0.0837 0.096 Uiso 1 1 calc R . .
H11E H 0.2544 0.1237 -0.0936 0.096 Uiso 1 1 calc R . .
H11F H 0.2029 0.2557 -0.0835 0.096 Uiso 1 1 calc R . .
C122 C 0.30111(17) 0.2333(4) 0.04078(17) 0.0792(11) Uani 1 1 d . . .
H12A H 0.3141 0.2210 0.0948 0.119 Uiso 1 1 calc R . .
H12B H 0.2906 0.3254 0.0306 0.119 Uiso 1 1 calc R . .
H12C H 0.3493 0.2039 0.0123 0.119 Uiso 1 1 calc R . .
C13 C 0.36771(13) -0.1408(2) 0.27411(14) 0.0389(5) Uani 1 1 d . . .
C23 C 0.35670(16) -0.1560(2) 0.35212(14) 0.0464(6) Uani 1 1 d . . .
C33 C 0.42760(19) -0.1433(3) 0.40093(18) 0.0649(8) Uani 1 1 d . . .
H33A H 0.4213 -0.1506 0.4537 0.078 Uiso 1 1 calc R . .
C43 C 0.5065(2) -0.1204(3) 0.3744(2) 0.0750(10) Uani 1 1 d . . .
H43A H 0.5540 -0.1108 0.4088 0.090 Uiso 1 1 calc R . .
C53 C 0.51751(17) -0.1113(3) 0.2981(2) 0.0682(9) Uani 1 1 d . . .
H53A H 0.5729 -0.0976 0.2808 0.082 Uiso 1 1 calc R . .
C63 C 0.44856(14) -0.1219(3) 0.24536(16) 0.0498(7) Uani 1 1 d . . .
C73 C 0.27013(18) -0.1853(3) 0.38228(15) 0.0565(7) Uani 1 1 d . . .
H73A H 0.2300 -0.2008 0.3380 0.068 Uiso 1 1 calc R . .
C83 C 0.2352(3) -0.0717(4) 0.4266(2) 0.0948(12) Uani 1 1 d . . .
H83A H 0.2318 0.0055 0.3945 0.142 Uiso 1 1 calc R . .
H83B H 0.2730 -0.0543 0.4708 0.142 Uiso 1 1 calc R . .
H83C H 0.1784 -0.0935 0.4430 0.142 Uiso 1 1 calc R . .
C93 C 0.2717(2) -0.3086(4) 0.4303(2) 0.0911(12) Uani 1 1 d . . .
H93A H 0.2932 -0.3809 0.4009 0.137 Uiso 1 1 calc R . .
H93B H 0.2141 -0.3284 0.4453 0.137 Uiso 1 1 calc R . .
H93C H 0.3089 -0.2953 0.4753 0.137 Uiso 1 1 calc R . .
C103 C 0.46145(17) -0.1101(3) 0.16176(18) 0.0653(8) Uani 1 1 d . . .
H10B H 0.4053 -0.1255 0.1348 0.078 Uiso 1 1 calc R . .
C113 C 0.4909(3) 0.0247(4) 0.1404(3) 0.1087(14) Uani 1 1 d . . .
H11G H 0.4519 0.0895 0.1596 0.163 Uiso 1 1 calc R . .
H11H H 0.4916 0.0316 0.0855 0.163 Uiso 1 1 calc R . .
H11I H 0.5482 0.0398 0.1624 0.163 Uiso 1 1 calc R . .
C123 C 0.5241(3) -0.2149(5) 0.1345(3) 0.1196(16) Uani 1 1 d . . .
H12D H 0.5069 -0.3003 0.1525 0.179 Uiso 1 1 calc R . .
H12E H 0.5817 -0.1952 0.1544 0.179 Uiso 1 1 calc R . .
H12F H 0.5232 -0.2153 0.0793 0.179 Uiso 1 1 calc R . .
C14 C 0.25340(14) 0.2105(3) 0.23632(13) 0.0433(6) Uani 1 1 d . . .
O14 O 0.25120(12) 0.32000(19) 0.24523(12) 0.0617(5) Uani 1 1 d . . .

loop_
_atom_site_aniso_label
_atom_site_aniso_U_11
_atom_site_aniso_U_22
_atom_site_aniso_U_33
_atom_site_aniso_U_23
_atom_site_aniso_U_13
_atom_site_aniso_U_12
Ni1 0.03330(16) 0.03521(17) 0.03690(17) 0.00027(13) -0.00733(11) 0.00072(13)
N11 0.0301(9) 0.0361(11) 0.0318(10) 0.0010(8) -0.0016(7) -0.0006(8)
N21 0.0295(9) 0.0372(11) 0.0374(11) 0.0037(9) 0.0000(7) 0.0009(8)
C11 0.0405(13) 0.0490(15) 0.0420(14) -0.0044(12) -0.0084(10) -0.0016(11)
C21 0.0317(11) 0.0398(13) 0.0280(11) -0.0015(10) 0.0031(9) -0.0054(9)
C31 0.0369(12) 0.0338(12) 0.0371(13) -0.0042(10) 0.0037(9) -0.0016(10)
C41 0.0327(11) 0.0332(12) 0.0384(13) 0.0010(10) 0.0062(9) -0.0003(9)
C51 0.0461(14) 0.0380(14) 0.0646(17) 0.0005(13) -0.0024(12) 0.0056(11)
C12 0.0335(11) 0.0367(13) 0.0325(12) -0.0005(10) -0.0099(9) -0.0011(10)
C22 0.0360(11) 0.0399(13) 0.0363(13) -0.0045(10) -0.0059(9) 0.0025(10)
C32 0.0472(14) 0.0522(16) 0.0461(15) -0.0068(13) -0.0066(11) 0.0130(12)
C42 0.0684(17) 0.0415(15) 0.0473(16) 0.0027(12) -0.0132(13) 0.0144(13)
C52 0.0583(15) 0.0444(15) 0.0372(13) 0.0090(11) -0.0086(11) -0.0020(12)
C62 0.0390(12) 0.0448(14) 0.0329(12) 0.0025(11) -0.0093(9) -0.0033(11)
C72 0.0376(12) 0.0474(15) 0.0462(15) -0.0020(12) 0.0061(11) 0.0047(11)
C82 0.0464(15) 0.083(2) 0.0636(19) -0.0106(17) 0.0047(13) -0.0134(15)
C92 0.0618(17) 0.088(2) 0.0420(16) 0.0015(15) 0.0005(13) -0.0162(16)
C102 0.0480(14) 0.0581(17) 0.0399(14) 0.0134(13) 0.0052(11) -0.0004(12)
C112 0.0749(19) 0.075(2) 0.0418(16) -0.0028(15) -0.0004(14) 0.0003(16)
C122 0.0505(16) 0.139(3) 0.0480(17) 0.001(2) 0.0010(13) -0.0191(19)
C13 0.0333(11) 0.0326(12) 0.0500(15) 0.0024(11) -0.0062(10) 0.0025(10)
C23 0.0522(14) 0.0391(14) 0.0469(15) 0.0021(11) -0.0093(12) 0.0074(11)
C33 0.072(2) 0.0584(19) 0.0616(18) -0.0012(15) -0.0257(15) 0.0093(16)
C43 0.061(2) 0.065(2) 0.096(3) 0.0041(19) -0.0420(18) 0.0033(16)
C53 0.0364(14) 0.0537(19) 0.113(3) 0.0054(18) -0.0141(16) 0.0007(13)
C63 0.0342(12) 0.0438(15) 0.0709(19) 0.0038(13) -0.0034(12) 0.0003(11)
C73 0.0642(17) 0.0635(19) 0.0421(15) 0.0002(14) 0.0042(13) 0.0076(15)
C83 0.100(3) 0.082(3) 0.105(3) -0.014(2) 0.026(2) 0.018(2)
C93 0.110(3) 0.077(3) 0.089(3) 0.019(2) 0.031(2) 0.004(2)
C103 0.0423(15) 0.075(2) 0.080(2) 0.0091(18) 0.0156(14) -0.0067(14)
C113 0.137(4) 0.084(3) 0.106(3) 0.025(2) 0.016(3) -0.023(3)
C123 0.106(3) 0.137(4) 0.120(4) -0.011(3) 0.052(3) 0.021(3)
C14 0.0415(13) 0.0483(17) 0.0392(14) 0.0004(12) -0.0052(10) -0.0024(11)
O14 0.0752(13) 0.0386(12) 0.0709(13) -0.0065(10) -0.0020(10) -0.0026(10)

loop_
_atom_type_symbol
_atom_type_description
_atom_type_scat_dispersion_real
_atom_type_scat_dispersion_imag
_atom_type_scat_source
C C 0.0033 0.0016 'International Tables Vol C Tables 4.2.6.8 and 6.1.1.4'
H H 0.0000 0.0000 'International Tables Vol C Tables 4.2.6.8 and 6.1.1.4'
N N 0.0061 0.0033 'International Tables Vol C Tables 4.2.6.8 and 6.1.1.4'
O O 0.0106 0.0060 'International Tables Vol C Tables 4.2.6.8 and 6.1.1.4'
Ni Ni 0.3393 1.1124 'International Tables Vol C Tables 4.2.6.8 and 6.1.1.4'

loop_
_geom_angle_atom_site_label_1
_geom_angle_atom_site_label_2
_geom_angle_atom_site_label_3
_geom_angle
_geom_angle_site_symmetry_1
_geom_angle_site_symmetry_3
_geom_angle_publ_flag
C14 Ni1 N21 158.90(9) . . ?
C14 Ni1 N11 104.63(9) . . ?
N21 Ni1 N11 96.41(8) . . ?
C21 N11 C12 119.89(17) . . ?
C21 N11 Ni1 123.58(15) . . ?
C12 N11 Ni1 116.48(14) . . ?
C41 N21 C13 122.55(19) . . ?
C41 N21 Ni1 126.85(15) . . ?
C13 N21 Ni1 110.57(14) . . ?
N11 C21 C31 123.54(19) . . ?
N11 C21 C11 119.1(2) . . ?
C31 C21 C11 117.4(2) . . ?
C41 C31 C21 127.8(2) . . ?
N21 C41 C31 121.8(2) . . ?
N21 C41 C51 120.2(2) . . ?
C31 C41 C51 118.0(2) . . ?
C22 C12 C62 121.2(2) . . ?
C22 C12 N11 119.6(2) . . ?
C62 C12 N11 119.1(2) . . ?
C32 C22 C12 118.1(2) . . ?
C32 C22 C72 120.2(2) . . ?
C12 C22 C72 121.6(2) . . ?
C42 C32 C22 121.3(2) . . ?
C52 C42 C32 119.7(2) . . ?
C42 C52 C62 121.6(2) . . ?
C52 C62 C12 118.1(2) . . ?
C52 C62 C102 120.4(2) . . ?
C12 C62 C102 121.6(2) . . ?
C22 C72 C82 112.9(2) . . ?
C22 C72 C92 110.5(2) . . ?
C82 C72 C92 109.8(2) . . ?
C62 C102 C122 111.2(2) . . ?
C62 C102 C112 112.6(2) . . ?
C122 C102 C112 109.3(2) . . ?
C63 C13 C23 121.7(2) . . ?
C63 C13 N21 119.1(2) . . ?
C23 C13 N21 118.8(2) . . ?
C33 C23 C13 118.1(2) . . ?
C33 C23 C73 120.5(3) . . ?
C13 C23 C73 121.4(2) . . ?
C43 C33 C23 121.2(3) . . ?
C33 C43 C53 120.5(3) . . ?
C43 C53 C63 121.5(3) . . ?
C53 C63 C13 117.0(3) . . ?
C53 C63 C103 120.9(3) . . ?
C13 C63 C103 122.1(2) . . ?
C23 C73 C83 112.3(3) . . ?
C23 C73 C93 111.7(2) . . ?
C83 C73 C93 110.3(3) . . ?
C63 C103 C113 112.0(3) . . ?
C63 C103 C123 111.4(3) . . ?
C113 C103 C123 110.6(3) . . ?
O14 C14 Ni1 177.8(2) . . ?

loop_
_geom_bond_atom_site_label_1
_geom_bond_atom_site_label_2
_geom_bond_distance
_geom_bond_site_symmetry_2
_geom_bond_publ_flag
Ni1 C14 1.770(3) . ?
Ni1 N21 1.8682(19) . ?
Ni1 N11 1.9166(17) . ?
N11 C21 1.337(3) . ?
N11 C12 1.446(3) . ?
N21 C41 1.327(3) . ?
N21 C13 1.443(3) . ?
C11 C21 1.511(3) . ?
C21 C31 1.402(3) . ?
C31 C41 1.401(3) . ?
C41 C51 1.513(3) . ?
C12 C22 1.407(3) . ?
C12 C62 1.409(3) . ?
C22 C32 1.394(3) . ?
C22 C72 1.525(3) . ?
C32 C42 1.389(4) . ?
C42 C52 1.376(4) . ?
C52 C62 1.394(3) . ?
C62 C102 1.516(3) . ?
C72 C82 1.528(3) . ?
C72 C92 1.529(4) . ?
C102 C122 1.525(4) . ?
C102 C112 1.532(3) . ?
C13 C63 1.408(3) . ?
C13 C23 1.414(3) . ?
C23 C33 1.389(3) . ?
C23 C73 1.519(4) . ?
C33 C43 1.372(4) . ?
C43 C53 1.378(5) . ?
C53 C63 1.407(4) . ?
C63 C103 1.514(4) . ?
C73 C83 1.529(4) . ?
C73 C93 1.531(4) . ?
C103 C113 1.519(5) . ?
C103 C123 1.557(5) . ?
C14 O14 1.142(3) . ?
